data_7026773
loop_
_publ_author_name
'Park, In-Hyeok'
'Park, Ki-Min'
'Lee, Shim Sung'

_publ_section_title
;
 Preparation and characterisation of divalent hard and soft metal (M = Ca,
 Co, Cu, Zn, Cd, Hg and Pb) complexes of 1,10-dithia-18-crown-6:
 structural versatility.
;
_journal_issue 40
_journal_name_full 'Dalton transactions (Cambridge, England : 2003)'
_journal_page_first 9696
_journal_page_last 9704
_journal_paper_doi 10.1039/c0dt00696c
_journal_volume 39
_journal_year 2010
_chemical_formula_moiety 'C12 H24 Cl2 Cu O12 S2, 2(C7 H5 N)'
_chemical_formula_sum 'C26 H34 Cl2 Cu N2 O12 S2'
_chemical_formula_weight 765.11
_chemical_name_systematic
;
?
;
_space_group_IT_number 14
_symmetry_cell_setting monoclinic
_symmetry_space_group_name_Hall '-P 2ybc'
_symmetry_space_group_name_H-M 'P 1 21/c 1'
_atom_sites_solution_hydrogens geom
_atom_sites_solution_primary direct
_atom_sites_solution_secondary difmap
_audit_creation_method SHELXTL
_cell_angle_alpha 90.00
_cell_angle_beta 101.299(8)
_cell_angle_gamma 90.00
_cell_formula_units_Z 4
_cell_length_a 24.822(5)
_cell_length_b 7.9670(17)
_cell_length_c 16.866(3)
_cell_measurement_reflns_used 7482
_cell_measurement_temperature 172(2)
_cell_measurement_theta_max 27.44
_cell_measurement_theta_min 2.44
_cell_volume 3270.7(11)
_computing_cell_refinement 'Bruker APEX2'
_computing_data_collection 'Bruker APEX2'
_computing_data_reduction 'Bruker APEX2'
_computing_molecular_graphics 'Bruker SHELXTL'
_computing_publication_material 'Bruker SHELXTL'
_computing_structure_refinement 'Bruker SHELXTL'
_computing_structure_solution 'Bruker SHELXTL'
_diffrn_ambient_temperature 172(2)
_diffrn_measured_fraction_theta_full 0.966
_diffrn_measured_fraction_theta_max 0.966
_diffrn_measurement_device_type 'Bruker APEX-II CCD'
_diffrn_measurement_method '\f and \w scans'
_diffrn_radiation_monochromator graphite
_diffrn_radiation_source 'fine-focus sealed tube'
_diffrn_radiation_type MoK\a
_diffrn_radiation_wavelength 0.71073
_diffrn_reflns_av_R_equivalents 0.0630
_diffrn_reflns_av_sigmaI/netI 0.0658
_diffrn_reflns_limit_h_max 32
_diffrn_reflns_limit_h_min -32
_diffrn_reflns_limit_k_max 10
_diffrn_reflns_limit_k_min -10
_diffrn_reflns_limit_l_max 21
_diffrn_reflns_limit_l_min -21
_diffrn_reflns_number 24911
_diffrn_reflns_theta_full 27.49
_diffrn_reflns_theta_max 27.49
_diffrn_reflns_theta_min 0.84
_exptl_absorpt_coefficient_mu 1.021
_exptl_absorpt_correction_T_max 0.9603
_exptl_absorpt_correction_T_min 0.6036
_exptl_absorpt_correction_type multi-scan
_exptl_absorpt_process_details SADABS
_exptl_crystal_colour dark-green
_exptl_crystal_density_diffrn 1.554
_exptl_crystal_density_method 'not measured'
_exptl_crystal_description plate
_exptl_crystal_F_000 1580
_exptl_crystal_size_max 0.55
_exptl_crystal_size_mid 0.08
_exptl_crystal_size_min 0.04
_refine_diff_density_max 0.835
_refine_diff_density_min -0.647
_refine_diff_density_rms 0.129
_refine_ls_extinction_method none
_refine_ls_goodness_of_fit_ref 1.002
_refine_ls_hydrogen_treatment constr
_refine_ls_matrix_type full
_refine_ls_number_parameters 406
_refine_ls_number_reflns 7246
_refine_ls_number_restraints 0
_refine_ls_restrained_S_all 1.002
_refine_ls_R_factor_all 0.0812
_refine_ls_R_factor_gt 0.0474
_refine_ls_shift/su_max 0.000
_refine_ls_shift/su_mean 0.000
_refine_ls_structure_factor_coef Fsqd
_refine_ls_weighting_details 'calc w=1/[\s^2^(Fo^2^)+(0.1080P)^2^+0.0000P] where P=(Fo^2^+2Fc^2^)/3'
_refine_ls_weighting_scheme calc
_refine_ls_wR_factor_gt 0.1388
_refine_ls_wR_factor_ref 0.1723
_reflns_number_gt 4796
_reflns_number_total 7246
_reflns_threshold_expression >2sigma(I)
_cod_data_source_file c0dt00696c.txt
_cod_data_source_block compound3
_cod_depositor_comments
;
The following automatic conversions were performed:

'_symmetry_cell_setting' value 'Monoclinic' changed to 'monoclinic'
according to /home/saulius/struct/CIF-dictionaries/cif_core.dic
dictionary named 'cif_core.dic' version 2.4.2 from 2011-04-26.

Automatic conversion script
Id: cif_fix_values 1891 2012-01-12 08:04:46Z andrius 
;
_cod_original_cell_volume 3270.6(11)
_cod_original_sg_symbol_H-M P2(1)/c
_cod_database_code 7026773

loop_
_symmetry_equiv_pos_as_xyz
'x, y, z'
'-x, y+1/2, -z+1/2'
'-x, -y, -z'
'x, -y-1/2, z-1/2'

loop_
_atom_site_label
_atom_site_type_symbol
_atom_site_fract_x
_atom_site_fract_y
_atom_site_fract_z
_atom_site_U_iso_or_equiv
_atom_site_adp_type
_atom_site_occupancy
_atom_site_symmetry_multiplicity
_atom_site_calc_flag
_atom_site_refinement_flags
Cu1 Cu 0.216266(15) 0.51064(5) 0.004983(19) 0.02394(15) Uani 1 1 d .
Cl1 Cl 0.16381(3) 0.73309(11) -0.17482(4) 0.0259(2) Uani 1 1 d .
Cl2 Cl 0.25892(4) 0.28387(12) 0.19492(4) 0.0328(2) Uani 1 1 d .
S1 S 0.22706(4) 0.78503(12) 0.04733(4) 0.0299(2) Uani 1 1 d .
S2 S 0.30066(3) 0.42582(13) -0.01854(4) 0.0280(2) Uani 1 1 d .
O2 O 0.19117(8) 0.2780(3) -0.02549(11) 0.0244(5) Uani 1 1 d .
O1 O 0.13859(9) 0.5340(3) 0.02136(12) 0.0290(5) Uani 1 1 d .
O5 O 0.17750(10) 0.5741(3) -0.13363(12) 0.0328(6) Uani 1 1 d .
O6 O 0.13960(9) 0.8432(3) -0.12369(13) 0.0354(6) Uani 1 1 d .
O7 O 0.21246(11) 0.8078(4) -0.19187(16) 0.0492(7) Uani 1 1 d .
O8 O 0.12506(11) 0.7009(4) -0.24875(12) 0.0426(7) Uani 1 1 d .
O9 O 0.23297(14) 0.4161(4) 0.14250(14) 0.0632(10) Uani 1 1 d .
O3 O 0.38532(10) 0.6785(4) -0.05127(17) 0.0491(7) Uani 1 1 d .
O10 O 0.21663(11) 0.1779(4) 0.21429(17) 0.0549(8) Uani 1 1 d .
O4 O 0.34252(11) 0.8347(4) 0.07987(15) 0.0519(8) Uani 1 1 d .
O11 O 0.29273(13) 0.1906(4) 0.15146(19) 0.0636(9) Uani 1 1 d .
O12 O 0.28982(12) 0.3592(5) 0.26600(13) 0.0596(9) Uani 1 1 d .
C1 C 0.15837(16) 0.8085(5) 0.0712(2) 0.0380(9) Uani 1 1 d .
H1A H 0.1609 0.8824 0.1190 0.046 Uiso 1 1 calc R
H1B H 0.1339 0.8635 0.0252 0.046 Uiso 1 1 calc R
C2 C 0.13337(16) 0.6429(5) 0.08844(19) 0.0380(9) Uani 1 1 d .
H2A H 0.1533 0.5952 0.1402 0.046 Uiso 1 1 calc R
H2B H 0.0943 0.6576 0.0917 0.046 Uiso 1 1 calc R
C3 C 0.11421(14) 0.3684(5) 0.02392(19) 0.0349(8) Uani 1 1 d .
H3A H 0.0737 0.3764 0.0148 0.042 Uiso 1 1 calc R
H3B H 0.1277 0.3143 0.0769 0.042 Uiso 1 1 calc R
C4 C 0.13183(13) 0.2702(5) -0.04282(19) 0.0313(8) Uani 1 1 d .
H4A H 0.1191 0.1525 -0.0429 0.038 Uiso 1 1 calc R
H4B H 0.1168 0.3210 -0.0961 0.038 Uiso 1 1 calc R
C5 C 0.21865(13) 0.1994(4) -0.08475(16) 0.0269(7) Uani 1 1 d .
H5A H 0.2100 0.2595 -0.1371 0.032 Uiso 1 1 calc R
H5B H 0.2073 0.0806 -0.0935 0.032 Uiso 1 1 calc R
C6 C 0.27930(13) 0.2117(5) -0.04844(17) 0.0297(8) Uani 1 1 d .
H6A H 0.3007 0.1712 -0.0884 0.036 Uiso 1 1 calc R
H6B H 0.2878 0.1377 -0.0005 0.036 Uiso 1 1 calc R
C7 C 0.30965(14) 0.5160(5) -0.11469(18) 0.0337(9) Uani 1 1 d .
H7A H 0.3355 0.4461 -0.1384 0.040 Uiso 1 1 calc R
H7B H 0.2740 0.5182 -0.1531 0.040 Uiso 1 1 calc R
C8 C 0.33183(14) 0.6913(5) -0.1009(2) 0.0386(9) Uani 1 1 d .
H8A H 0.3340 0.7451 -0.1531 0.046 Uiso 1 1 calc R
H8B H 0.3076 0.7598 -0.0736 0.046 Uiso 1 1 calc R
C9 C 0.40525(16) 0.8284(6) -0.0110(3) 0.0529(11) Uani 1 1 d .
H9A H 0.3843 0.9253 -0.0379 0.064 Uiso 1 1 calc R
H9B H 0.4444 0.8440 -0.0140 0.064 Uiso 1 1 calc R
C10 C 0.39961(17) 0.8213(7) 0.0753(3) 0.0627(14) Uani 1 1 d .
H10A H 0.4147 0.7140 0.0997 0.075 Uiso 1 1 calc R
H10B H 0.4205 0.9144 0.1058 0.075 Uiso 1 1 calc R
C11 C 0.32830(18) 0.7482(6) 0.1455(2) 0.0517(12) Uani 1 1 d .
H11A H 0.3529 0.7826 0.1964 0.062 Uiso 1 1 calc R
H11B H 0.3325 0.6258 0.1385 0.062 Uiso 1 1 calc R
C12 C 0.26985(17) 0.7884(5) 0.14918(18) 0.0423(10) Uani 1 1 d .
H12A H 0.2680 0.9008 0.1735 0.051 Uiso 1 1 calc R
H12B H 0.2558 0.7052 0.1837 0.051 Uiso 1 1 calc R
N1 N 0.42930(17) 0.2307(5) -0.0486(2) 0.0618(11) Uani 1 1 d .
C13 C 0.43995(16) 0.2822(6) 0.0167(3) 0.0474(10) Uani 1 1 d .
C14 C 0.45315(15) 0.3459(6) 0.0984(2) 0.0436(10) Uani 1 1 d .
C15 C 0.50339(16) 0.4266(6) 0.1253(3) 0.0552(12) Uani 1 1 d .
H15A H 0.5291 0.4365 0.0906 0.066 Uiso 1 1 calc R
C16 C 0.5153(2) 0.4913(7) 0.2020(4) 0.0731(17) Uani 1 1 d .
H16A H 0.5491 0.5476 0.2203 0.088 Uiso 1 1 calc R
C17 C 0.4778(2) 0.4748(7) 0.2532(3) 0.0683(15) Uani 1 1 d .
H17A H 0.4862 0.5206 0.3062 0.082 Uiso 1 1 calc R
C18 C 0.42851(18) 0.3921(7) 0.2271(2) 0.0611(14) Uani 1 1 d .
H18A H 0.4032 0.3802 0.2623 0.073 Uiso 1 1 calc R
C19 C 0.41603(15) 0.3266(6) 0.1498(2) 0.0481(11) Uani 1 1 d .
H19A H 0.3824 0.2688 0.1318 0.058 Uiso 1 1 calc R
N2 N 0.00388(16) -0.1544(5) 0.0850(2) 0.0567(10) Uani 1 1 d .
C20 C 0.01369(16) -0.0238(6) 0.1122(2) 0.0399(9) Uani 1 1 d .
C21 C 0.02480(13) 0.1423(5) 0.14477(17) 0.0308(8) Uani 1 1 d .
C22 C 0.07362(14) 0.1774(5) 0.19998(18) 0.0349(9) Uani 1 1 d .
H22A H 0.1001 0.0915 0.2160 0.042 Uiso 1 1 calc R
C23 C 0.08289(14) 0.3368(5) 0.23074(18) 0.0363(9) Uani 1 1 d .
H23A H 0.1160 0.3613 0.2677 0.044 Uiso 1 1 calc R
C24 C 0.04478(15) 0.4600(5) 0.2084(2) 0.0370(9) Uani 1 1 d .
H24A H 0.0516 0.5696 0.2303 0.044 Uiso 1 1 calc R
C25 C -0.00372(15) 0.4275(6) 0.1543(2) 0.0420(10) Uani 1 1 d .
H25A H -0.0300 0.5144 0.1397 0.050 Uiso 1 1 calc R
C26 C -0.01386(14) 0.2696(6) 0.1215(2) 0.0401(10) Uani 1 1 d .
H26A H -0.0468 0.2474 0.0836 0.048 Uiso 1 1 calc R

loop_
_atom_site_aniso_label
_atom_site_aniso_U_11
_atom_site_aniso_U_22
_atom_site_aniso_U_33
_atom_site_aniso_U_23
_atom_site_aniso_U_13
_atom_site_aniso_U_12
Cu1 0.0304(2) 0.0219(3) 0.0196(2) -0.00314(16) 0.00508(15) -0.00083(18)
Cl1 0.0317(4) 0.0265(5) 0.0189(3) 0.0038(3) 0.0032(3) -0.0027(4)
Cl2 0.0491(5) 0.0276(5) 0.0243(3) 0.0058(3) 0.0135(3) 0.0039(4)
S1 0.0481(5) 0.0220(5) 0.0204(3) -0.0006(3) 0.0086(3) -0.0013(4)
S2 0.0275(4) 0.0338(6) 0.0207(3) -0.0033(4) 0.0000(3) -0.0004(4)
O2 0.0294(11) 0.0234(14) 0.0200(9) -0.0019(9) 0.0040(8) -0.0017(10)
O1 0.0393(12) 0.0248(14) 0.0261(10) 0.0001(10) 0.0144(9) 0.0007(11)
O5 0.0485(13) 0.0263(15) 0.0222(9) 0.0068(10) 0.0037(9) 0.0034(12)
O6 0.0416(13) 0.0287(16) 0.0368(11) -0.0067(12) 0.0100(10) 0.0028(12)
O7 0.0449(14) 0.049(2) 0.0591(15) 0.0071(15) 0.0237(12) -0.0125(15)
O8 0.0575(15) 0.0374(18) 0.0251(10) 0.0003(11) -0.0106(10) -0.0019(14)
O9 0.119(3) 0.0343(19) 0.0276(12) 0.0072(13) -0.0066(14) 0.0077(19)
O3 0.0328(13) 0.0379(19) 0.0737(17) -0.0185(16) 0.0032(12) -0.0040(13)
O10 0.0528(16) 0.055(2) 0.0647(16) 0.0078(17) 0.0296(13) -0.0051(16)
O4 0.0513(15) 0.057(2) 0.0470(13) 0.0005(15) 0.0079(12) 0.0150(16)
O11 0.0674(19) 0.046(2) 0.089(2) -0.0118(18) 0.0450(17) -0.0005(17)
O12 0.0705(18) 0.072(3) 0.0301(12) 0.0056(15) -0.0053(12) -0.0040(19)
C1 0.054(2) 0.031(2) 0.0344(16) -0.0006(17) 0.0217(15) 0.0077(19)
C2 0.055(2) 0.029(2) 0.0368(16) -0.0030(17) 0.0260(15) 0.007(2)
C3 0.0384(17) 0.033(2) 0.0378(16) 0.0053(17) 0.0176(14) -0.0055(18)
C4 0.0327(16) 0.028(2) 0.0338(15) -0.0029(15) 0.0084(13) -0.0079(16)
C5 0.0421(17) 0.0184(19) 0.0198(12) -0.0064(13) 0.0053(12) -0.0027(16)
C6 0.0385(17) 0.028(2) 0.0231(13) 0.0029(14) 0.0073(12) 0.0094(17)
C7 0.0334(16) 0.043(3) 0.0261(14) -0.0004(16) 0.0080(13) -0.0029(17)
C8 0.0344(17) 0.040(3) 0.0425(17) 0.0000(18) 0.0113(14) -0.0034(18)
C9 0.0312(18) 0.047(3) 0.081(3) -0.014(3) 0.0141(18) -0.015(2)
C10 0.043(2) 0.062(4) 0.073(3) -0.023(3) -0.011(2) 0.008(2)
C11 0.074(3) 0.038(3) 0.0322(17) -0.0047(18) -0.0153(18) 0.001(2)
C12 0.073(3) 0.029(2) 0.0232(15) -0.0092(15) 0.0044(15) -0.005(2)
N1 0.072(3) 0.044(3) 0.070(2) -0.001(2) 0.014(2) -0.010(2)
C13 0.043(2) 0.034(3) 0.066(3) 0.006(2) 0.0129(19) 0.000(2)
C14 0.0359(18) 0.035(3) 0.058(2) 0.009(2) 0.0046(16) 0.0018(19)
C15 0.037(2) 0.043(3) 0.086(3) -0.004(3) 0.012(2) 0.001(2)
C16 0.042(2) 0.065(4) 0.104(4) -0.017(3) -0.005(3) 0.002(3)
C17 0.063(3) 0.065(4) 0.068(3) -0.007(3) -0.010(2) 0.021(3)
C18 0.051(2) 0.077(4) 0.054(2) 0.017(3) 0.0081(19) 0.027(3)
C19 0.0343(18) 0.049(3) 0.058(2) 0.015(2) 0.0003(16) 0.007(2)
N2 0.074(2) 0.038(2) 0.0548(19) -0.010(2) 0.0061(17) -0.009(2)
C20 0.043(2) 0.041(3) 0.0364(17) -0.0008(19) 0.0077(15) -0.004(2)
C21 0.0332(16) 0.031(2) 0.0308(14) -0.0008(16) 0.0123(12) -0.0072(17)
C22 0.0336(17) 0.040(3) 0.0302(15) 0.0109(17) 0.0047(13) 0.0029(18)
C23 0.0376(18) 0.043(3) 0.0266(14) 0.0027(17) 0.0016(13) -0.0083(19)
C24 0.047(2) 0.031(2) 0.0366(17) -0.0074(17) 0.0178(15) -0.0097(19)
C25 0.0345(18) 0.037(3) 0.056(2) 0.001(2) 0.0130(16) 0.0061(19)
C26 0.0243(16) 0.047(3) 0.0471(19) 0.002(2) 0.0025(14) -0.0027(18)

loop_
_atom_type_symbol
_atom_type_description
_atom_type_scat_dispersion_real
_atom_type_scat_dispersion_imag
_atom_type_scat_source
C C 0.0033 0.0016 'International Tables Vol C Tables 4.2.6.8 and 6.1.1.4'
H H 0.0000 0.0000 'International Tables Vol C Tables 4.2.6.8 and 6.1.1.4'
O O 0.0106 0.0060 'International Tables Vol C Tables 4.2.6.8 and 6.1.1.4'
S S 0.1246 0.1234 'International Tables Vol C Tables 4.2.6.8 and 6.1.1.4'
Cl Cl 0.1484 0.1585 'International Tables Vol C Tables 4.2.6.8 and 6.1.1.4'
Cu Cu 0.3201 1.2651 'International Tables Vol C Tables 4.2.6.8 and 6.1.1.4'
N N 0.0061 0.0033 'International Tables Vol C Tables 4.2.6.8 and 6.1.1.4'

loop_
_geom_angle_atom_site_label_1
_geom_angle_atom_site_label_2
_geom_angle_atom_site_label_3
_geom_angle
O2 Cu1 O1 82.05(9)
O2 Cu1 S1 167.72(6)
O1 Cu1 S1 85.74(8)
O2 Cu1 S2 86.08(7)
O1 Cu1 S2 168.07(8)
S1 Cu1 S2 106.10(4)
O2 Cu1 O9 86.75(10)
O1 Cu1 O9 83.38(10)
S1 Cu1 O9 90.61(8)
S2 Cu1 O9 94.80(9)
O2 Cu1 O5 84.22(9)
O1 Cu1 O5 84.38(8)
S1 Cu1 O5 95.87(7)
S2 Cu1 O5 95.65(6)
O9 Cu1 O5 165.68(10)
O7 Cl1 O8 110.37(16)
O7 Cl1 O6 109.60(17)
O8 Cl1 O6 109.89(15)
O7 Cl1 O5 109.42(16)
O8 Cl1 O5 108.22(16)
O6 Cl1 O5 109.30(14)
O12 Cl2 O11 112.2(2)
O12 Cl2 O10 110.75(17)
O11 Cl2 O10 109.9(2)
O12 Cl2 O9 108.1(2)
O11 Cl2 O9 107.60(19)
O10 Cl2 O9 108.1(2)
C12 S1 C1 100.67(17)
C12 S1 Cu1 108.41(14)
C1 S1 Cu1 96.21(13)
C7 S2 C6 101.61(16)
C7 S2 Cu1 108.08(12)
C6 S2 Cu1 95.55(11)
C4 O2 C5 116.0(2)
C4 O2 Cu1 110.3(2)
C5 O2 Cu1 114.35(18)
C2 O1 C3 114.7(2)
C2 O1 Cu1 113.4(2)
C3 O1 Cu1 109.6(2)
Cl1 O5 Cu1 131.36(15)
Cl2 O9 Cu1 142.57(19)
C9 O3 C8 114.8(3)
C11 O4 C10 114.1(3)
C2 C1 S1 112.8(3)
O1 C2 C1 105.6(3)
O1 C3 C4 105.4(3)
O2 C4 C3 105.1(3)
O2 C5 C6 104.9(2)
C5 C6 S2 112.6(2)
C8 C7 S2 109.4(2)
O3 C8 C7 107.2(3)
O3 C9 C10 110.3(4)
O4 C10 C9 109.4(3)
O4 C11 C12 108.8(3)
C11 C12 S1 110.2(2)
N1 C13 C14 179.7(6)
C19 C14 C15 120.5(4)
C19 C14 C13 120.1(4)
C15 C14 C13 119.5(4)
C16 C15 C14 119.5(5)
C15 C16 C17 120.3(5)
C18 C17 C16 120.2(5)
C19 C18 C17 120.1(4)
C18 C19 C14 119.5(4)
N2 C20 C21 178.4(5)
C26 C21 C22 119.8(4)
C26 C21 C20 119.4(3)
C22 C21 C20 120.8(4)
C23 C22 C21 119.6(4)
C24 C23 C22 120.3(3)
C23 C24 C25 120.9(4)
C26 C25 C24 120.1(4)
C25 C26 C21 119.3(3)

loop_
_geom_bond_atom_site_label_1
_geom_bond_atom_site_label_2
_geom_bond_distance
Cu1 O2 1.991(2)
Cu1 O1 2.009(2)
Cu1 S1 2.2991(11)
Cu1 S2 2.3083(9)
Cu1 O9 2.396(2)
Cu1 O5 2.401(2)
Cl1 O7 1.425(3)
Cl1 O8 1.441(2)
Cl1 O6 1.442(2)
Cl1 O5 1.453(3)
Cl2 O12 1.423(3)
Cl2 O11 1.426(3)
Cl2 O10 1.434(3)
Cl2 O9 1.443(3)
S1 C12 1.834(3)
S1 C1 1.837(4)
S2 C7 1.827(3)
S2 C6 1.828(4)
O2 C4 1.446(4)
O2 C5 1.457(4)
O1 C2 1.451(4)
O1 C3 1.456(4)
O3 C9 1.414(5)
O3 C8 1.428(4)
O4 C11 1.406(5)
O4 C10 1.438(5)
C1 C2 1.510(6)
C3 C4 1.504(5)
C5 C6 1.513(4)
C7 C8 1.503(5)
C9 C10 1.489(6)
C11 C12 1.499(6)
N1 C13 1.156(5)
C13 C14 1.445(6)
C14 C19 1.391(5)
C14 C15 1.397(5)
C15 C16 1.369(7)
C16 C17 1.394(8)
C17 C18 1.384(7)
C18 C19 1.382(6)
N2 C20 1.144(5)
C20 C21 1.439(6)
C21 C26 1.399(5)
C21 C22 1.404(4)
C22 C23 1.374(6)
C23 C24 1.364(6)
C24 C25 1.385(5)
C25 C26 1.377(6)
